data_2104674
loop_
_publ_author_name
'Gemmi, Mauro'
'Klein, Holger'
'Rageau, Amelie'
'Strobel, Pierre'
'Le Cras, Federic'

_publ_section_title
;
 Structure solution of the new titanate Li~4~Ti~8~Ni~3~O~21~ using
 precession electron diffraction
;
_journal_issue 1
_journal_name_full 'Acta Crystallographica Section B'
_journal_page_first 60
_journal_page_last 68
_journal_paper_doi 10.1107/S010876810904631X
_journal_volume 66
_journal_year 2010
_chemical_formula_sum 'Li0.94 Ni1.04 O7 Ti2.67'
_chemical_formula_weight 307.63
_chemical_name_systematic ' ?'
_space_group_IT_number 165
_symmetry_cell_setting trigonal
_symmetry_space_group_name_Hall '-P 3 2"c'
_symmetry_space_group_name_H-M 'P -3 c 1'
_cell_angle_alpha 90.0
_cell_angle_beta 90.0
_cell_angle_gamma 120.0
_cell_formula_units_Z 6
_cell_length_a 5.059105(5)
_cell_length_b 5.059105
_cell_length_c 32.53711(5)
_cell_volume 721.2021(13)
_pd_block_id 2009-10-12T16:58|CENTRO_IONICO_OCC1B_phase1|g||
_pd_phase_name 'from C:/data/structures/FLC/xrd/rietveld_Pi/P-3c/ALL_TI.EXP'
_cod_data_source_file dr5025.cif
_cod_data_source_block CENTRO_IONICO_OCC1B_phase_1
_cod_original_cell_volume 721.2020(10)
_cod_database_code 2104674

loop_
_symmetry_equiv_pos_site_id
_symmetry_equiv_pos_as_xyz
1 +x,+y,+z
2 -y,x-y,+z
3 y-x,-x,+z
4 y-x,+y,+z+1/2
5 -y,-x,+z+1/2
6 +x,x-y,+z+1/2
-1 -x,-y,-z
-2 +y,y-x,-z
-3 x-y,+x,-z
-4 x-y,-y,-z+1/2
-5 +y,+x,-z+1/2
-6 -x,y-x,-z+1/2

loop_
_atom_site_type_symbol
_atom_site_label
_atom_site_fract_x
_atom_site_fract_y
_atom_site_fract_z
_atom_site_occupancy
_atom_site_thermal_displace_type
_atom_site_U_iso_or_equiv
_atom_site_symmetry_multiplicity
Ti Ti3 0.0 1.0 0.15120(6) 0.897(17) Uiso 0.00449(8) 4
Ti Ti4 -0.6667 0.6667 0.21660(10) 0.98361 Uiso 0.00449(8) 4
Ni TI1 -0.3333 0.3333 0.07793(6) 0.617(17) Uiso 0.00449(8) 4
Ti TI2 -0.6667 0.6667 0.00941(8) 0.822(15) Uiso 0.00449(8) 4
Ti Ni1 0.0 1.0 0.06166(8) 0.924(6) Uiso 0.00449(8) 4
Ni Ni2 -0.6667 0.6667 0.13341(10) 0.547(4) Uiso 0.00449(8) 4
O- O1 -0.2949(14) 1.0061(15) 0.10547(16) 1.0 Uiso 0.00374(33) 12
O- O2 -0.3765(20) 1.0 0.25 1.0 Uiso 0.00374(33) 6
O- O3 -0.3438(16) 0.7108(13) 0.17893(17) 1.0 Uiso 0.00374(33) 12
O- O4 -0.3539(16) 0.6313(13) 0.03596(17) 1.0 Uiso 0.00374(33) 12
Ni LI1 -0.3333 0.3333 0.19376(24) 0.115(4) Uiso 0.00449(8) 4
Ni NiTi2 -0.66667 0.66667 0.00941(8) 0.178(15) Uiso 0.00449(8) 4
Ni NiTi3 0.0 1.0 0.15120(6) 0.103(17) Uiso 0.00449(8) 4
Ti NiTI1 -0.3333 0.3333 0.07793(6) 0.383(17) Uiso 0.00449(8) 4
Li TiNi1 0.0 1.0 0.06166(8) 0.076(6) Uiso 0.00449(8) 4
Li TiNi2 -0.6667 0.6667 0.13341(10) 0.453(4) Uiso 0.00449(8) 4
Li NiLI1 -0.3333 0.3333 0.19364(24) 0.885(4) Uiso 0.00449(8) 4

loop_
_atom_type_symbol
_atom_type_number_in_cell
Ti 16.036
Ni 6.242
O- 42.0
Li 5.656

loop_
_geom_angle_atom_site_label_1
_geom_angle_atom_site_label_2
_geom_angle_atom_site_label_3
_geom_angle
_geom_angle_site_symmetry_1
_geom_angle_site_symmetry_2
_geom_angle_site_symmetry_3
_geom_angle_publ_flag
? ? ? ? ? ? ? ?

loop_
_geom_bond_atom_site_label_1
_geom_bond_atom_site_label_2
_geom_bond_distance
_geom_bond_site_symmetry_1
_geom_bond_site_symmetry_2
_geom_bond_publ_flag
? ? ? ? ? ?

loop_
_pd_block_diffractogram_id
2009-10-12T16:58|CENTRO_IONICO_OCC1B_H_01|g|Id09
2009-10-12T16:58|CENTRO_IONICO_OCC1B_H_02|g|Id31
